data_1561614
loop_
_publ_author_name
'Pei, Da-Ting'
'Sun, Wei'
'Huang, Ya-Xi'
'Sun, Zhi-Mei'
'Pan, Yuanming'
'Mi, Jin-Xiao'

_publ_section_title
;
 Novel phosphate halides BaMnIII[PO4]FCl and BaMnIII[PO4]F2: Effects of
 mixed halides on crystal structures and magnetic properties
;
_journal_name_full 'Journal of Solid State Chemistry'
_journal_page_first 29
_journal_page_last 35
_journal_paper_doi 10.1016/j.jssc.2015.11.023
_journal_volume 234
_journal_year 2016
_chemical_formula_sum 'Ba Cl F Mn O4 P'
_chemical_formula_weight 341.70
_space_group_crystal_system monoclinic
_space_group_IT_number 14
_space_group_name_Hall '-P 2ybc'
_space_group_name_H-M_alt 'P 1 21/c 1'
_atom_sites_solution_hydrogens .
_atom_sites_solution_primary direct
_cell_angle_alpha 90
_cell_angle_beta 107.41(3)
_cell_angle_gamma 90
_cell_formula_units_Z 4
_cell_length_a 7.2208(12)
_cell_length_b 8.5351(14)
_cell_length_c 8.8698(15)
_cell_measurement_temperature 200(2)
_cell_volume 521.61(17)
_computing_cell_refinement 'SAINT (Bruker, 2001)'
_computing_data_collection 'SMART (Bruker, 2001)'
_computing_data_reduction 'SAINT (Bruker, 2001)'
_computing_molecular_graphics 'DIAMOND (Brandenburg, 2011) and ATOMS (Dowty, 2004)'
_computing_publication_material 'SHELXL-2013 (Sheldrick, 2015)'
_computing_structure_refinement 'SHELXL-2013 (Sheldrick, 2015)'
_computing_structure_solution 'SHELXS-2013 (Sheldrick, 2015)'
_diffrn_ambient_temperature 200(2)
_diffrn_detector_area_resol_mean .
_diffrn_measured_fraction_theta_full 0.994
_diffrn_measured_fraction_theta_max 0.911
_diffrn_measurement_device_type 'Bruker Diffraction CCD area-detector'
_diffrn_measurement_method '1265 images,\f=0, 90, 180 degree, and \D\w=0.3 degree, \c= 54.74 degree'
_diffrn_radiation_monochromator graphite
_diffrn_radiation_source 'fine-focus sealed tube'
_diffrn_radiation_type MoK\a
_diffrn_radiation_wavelength 0.71073
_diffrn_reflns_av_R_equivalents 0.0212
_diffrn_reflns_av_unetI/netI 0.0272
_diffrn_reflns_Laue_measured_fraction_full 0.994
_diffrn_reflns_Laue_measured_fraction_max 0.911
_diffrn_reflns_limit_h_max 8
_diffrn_reflns_limit_h_min -9
_diffrn_reflns_limit_k_max 11
_diffrn_reflns_limit_k_min -5
_diffrn_reflns_limit_l_max 11
_diffrn_reflns_limit_l_min -11
_diffrn_reflns_number 3103
_diffrn_reflns_point_group_measured_fraction_full 0.994
_diffrn_reflns_point_group_measured_fraction_max 0.911
_diffrn_reflns_theta_full 25.242
_diffrn_reflns_theta_max 28.860
_diffrn_reflns_theta_min 2.956
_diffrn_standards_decay_% .
_diffrn_standards_interval_count .
_diffrn_standards_interval_time .
_diffrn_standards_number 0
_exptl_absorpt_coefficient_mu 10.690
_exptl_absorpt_correction_T_max 0.872
_exptl_absorpt_correction_T_min 0.673
_exptl_absorpt_correction_type multi-scan
_exptl_absorpt_process_details 'SMART (Bruker, 2001)'
_exptl_crystal_colour orange
_exptl_crystal_density_diffrn 4.351
_exptl_crystal_description tablet
_exptl_crystal_F_000 616
_exptl_crystal_size_max 0.300
_exptl_crystal_size_mid 0.250
_exptl_crystal_size_min 0.200
_refine_diff_density_max 0.916
_refine_diff_density_min -0.885
_refine_diff_density_rms 0.176
_refine_ls_extinction_coef 0.0109(6)
_refine_ls_extinction_expression Fc^*^=kFc[1+0.001xFc^2^\l^3^/sin(2\q)]^-1/4^
_refine_ls_extinction_method SHELXL
_refine_ls_goodness_of_fit_ref 1.067
_refine_ls_hydrogen_treatment undef
_refine_ls_matrix_type full
_refine_ls_number_parameters 83
_refine_ls_number_reflns 1243
_refine_ls_number_restraints 0
_refine_ls_restrained_S_all 1.067
_refine_ls_R_factor_all 0.0214
_refine_ls_R_factor_gt 0.0209
_refine_ls_shift/su_max 0.001
_refine_ls_shift/su_mean 0.000
_refine_ls_structure_factor_coef Fsqd
_refine_ls_weighting_details
;
 w=1/[\s^2^(Fo^2^)+(0.0276P)^2^+1.0140P]
 where P=(Fo^2^+2Fc^2^)/3
;
_refine_ls_weighting_scheme calc
_refine_ls_wR_factor_gt 0.0530
_refine_ls_wR_factor_ref 0.0533
_reflns_Friedel_coverage 0.000
_reflns_Friedel_fraction_full .
_reflns_Friedel_fraction_max .
_reflns_number_gt 1231
_reflns_number_total 1243
_reflns_threshold_expression 'I > 2\s(I)'
_cod_data_source_file JSSC-2016-234-29.cif
_cod_data_source_block pdtcl
_cod_original_cell_volume 521.60(17)
_cod_original_sg_symbol_H-M 'P 21/c'
_cod_database_code 1561614
_shelx_space_group_comment
;
The symmetry employed for this shelxl refinement is uniquely defined
by the following loop, which should always be used as a source of
symmetry information in preference to the above space-group names.
They are only intended as comments.
;
_shelx_estimated_absorpt_t_min 0.142
_shelx_estimated_absorpt_t_max 0.224
_shelxl_version_number 2013-2

loop_
_space_group_symop_operation_xyz
'x, y, z'
'-x, y+1/2, -z+1/2'
'-x, -y, -z'
'x, -y-1/2, z-1/2'

loop_
_atom_site_label
_atom_site_type_symbol
_atom_site_fract_x
_atom_site_fract_y
_atom_site_fract_z
_atom_site_U_iso_or_equiv
_atom_site_adp_type
_atom_site_occupancy
_atom_site_site_symmetry_order
_atom_site_calc_flag
_atom_site_refinement_flags_posn
_atom_site_refinement_flags_adp
_atom_site_refinement_flags_occupancy
_atom_site_disorder_assembly
_atom_site_disorder_group
Ba1 Ba 0.95808(3) 0.26827(3) 0.61541(2) 0.00715(11) Uani 1 1 d . . . . .
Mn1 Mn 0.61316(7) 0.49841(6) 0.27464(6) 0.00502(14) Uani 1 1 d . . . . .
P1 P 0.44813(13) 0.25161(10) 0.48828(11) 0.00474(19) Uani 1 1 d . . . . .
F1 F 0.9073(3) 0.4305(3) 0.3441(2) 0.0085(4) Uani 1 1 d . . . . .
Cl1 Cl 0.23265(12) 0.53377(11) 0.17258(10) 0.00952(18) Uani 1 1 d . . . . .
O1 O 0.5882(4) 0.1504(3) 0.6134(3) 0.0078(5) Uani 1 1 d . . . . .
O2 O 0.5827(4) 0.3550(3) 0.4270(3) 0.0078(5) Uani 1 1 d . . . . .
O3 O 0.3144(4) 0.1535(3) 0.3549(3) 0.0077(5) Uani 1 1 d . . . . .
O4 O 0.3174(3) 0.3475(3) 0.5609(3) 0.0076(5) Uani 1 1 d . . . . .

loop_
_atom_site_aniso_label
_atom_site_aniso_U_11
_atom_site_aniso_U_22
_atom_site_aniso_U_33
_atom_site_aniso_U_23
_atom_site_aniso_U_13
_atom_site_aniso_U_12
Ba1 0.00644(14) 0.00683(15) 0.00833(14) 0.00033(7) 0.00244(9) -0.00043(7)
Mn1 0.0066(2) 0.0032(3) 0.0056(3) -0.00036(19) 0.00245(19) -0.00052(18)
P1 0.0057(4) 0.0033(4) 0.0056(4) -0.0003(3) 0.0023(3) 0.0005(3)
F1 0.0073(9) 0.0089(11) 0.0093(10) 0.0016(8) 0.0023(8) 0.0013(8)
Cl1 0.0090(4) 0.0083(4) 0.0119(4) 0.0003(3) 0.0041(3) 0.0004(3)
O1 0.0078(11) 0.0067(12) 0.0093(12) 0.0018(10) 0.0033(10) -0.0003(10)
O2 0.0100(11) 0.0053(12) 0.0091(12) 0.0010(10) 0.0045(10) -0.0007(10)
O3 0.0098(11) 0.0057(12) 0.0084(12) -0.0014(9) 0.0038(10) 0.0006(10)
O4 0.0065(11) 0.0067(12) 0.0104(12) -0.0025(10) 0.0037(10) -0.0007(10)

loop_
_atom_type_symbol
_atom_type_description
_atom_type_scat_dispersion_real
_atom_type_scat_dispersion_imag
_atom_type_scat_source
O O 0.0106 0.0060 'International Tables Vol C Tables 4.2.6.8 and 6.1.1.4'
P P 0.1023 0.0942 'International Tables Vol C Tables 4.2.6.8 and 6.1.1.4'
Mn Mn 0.3368 0.7283 'International Tables Vol C Tables 4.2.6.8 and 6.1.1.4'
Ba Ba -0.3244 2.2819 'International Tables Vol C Tables 4.2.6.8 and 6.1.1.4'
Cl Cl 0.1484 0.1585 'International Tables Vol C Tables 4.2.6.8 and 6.1.1.4'
F F 0.0171 0.0103 'International Tables Vol C Tables 4.2.6.8 and 6.1.1.4'

loop_
_geom_angle_atom_site_label_1
_geom_angle_atom_site_label_2
_geom_angle_atom_site_label_3
_geom_angle
_geom_angle_site_symmetry_1
_geom_angle_site_symmetry_3
F1 Ba1 F1 65.39(8) . 3_766
F1 Ba1 F1 163.54(8) . 4_566
F1 Ba1 F1 127.12(4) 3_766 4_566
F1 Ba1 O2 59.25(7) . .
F1 Ba1 O2 94.11(7) 3_766 .
F1 Ba1 O2 106.36(7) 4_566 .
F1 Ba1 O1 107.33(7) . .
F1 Ba1 O1 128.96(7) 3_766 .
F1 Ba1 O1 57.01(7) 4_566 .
O2 Ba1 O1 49.97(7) . .
F1 Ba1 O4 67.47(7) . 1_655
F1 Ba1 O4 59.64(7) 3_766 1_655
F1 Ba1 O4 126.75(7) 4_566 1_655
O2 Ba1 O4 126.65(7) . 1_655
O1 Ba1 O4 168.23(7) . 1_655
F1 Ba1 O3 112.98(7) . 4_666
F1 Ba1 O3 58.75(7) 3_766 4_666
F1 Ba1 O3 83.47(7) 4_566 4_666
O2 Ba1 O3 149.57(8) . 4_666
O1 Ba1 O3 135.65(7) . 4_666
O4 Ba1 O3 54.15(7) 1_655 4_666
F1 Ba1 Cl1 106.89(5) . 3_666
F1 Ba1 Cl1 67.50(5) 3_766 3_666
F1 Ba1 Cl1 73.20(5) 4_566 3_666
O2 Ba1 Cl1 72.40(6) . 3_666
O1 Ba1 Cl1 67.36(6) . 3_666
O4 Ba1 Cl1 123.87(6) 1_655 3_666
O3 Ba1 Cl1 83.61(5) 4_666 3_666
F1 Ba1 Cl1 117.80(5) . 4_666
F1 Ba1 Cl1 123.91(5) 3_766 4_666
F1 Ba1 Cl1 66.37(5) 4_566 4_666
O2 Ba1 Cl1 138.13(6) . 4_666
O1 Ba1 Cl1 104.58(6) . 4_666
O4 Ba1 Cl1 70.53(5) 1_655 4_666
O3 Ba1 Cl1 72.28(6) 4_666 4_666
Cl1 Ba1 Cl1 134.556(18) 3_666 4_666
F1 Ba1 Cl1 72.53(5) . 2_645
F1 Ba1 Cl1 137.83(5) 3_766 2_645
F1 Ba1 Cl1 94.71(5) 4_566 2_645
O2 Ba1 Cl1 65.53(6) . 2_645
O1 Ba1 Cl1 66.23(6) . 2_645
O4 Ba1 Cl1 102.00(6) 1_655 2_645
O3 Ba1 Cl1 143.71(6) 4_666 2_645
Cl1 Ba1 Cl1 130.66(3) 3_666 2_645
Cl1 Ba1 Cl1 73.85(3) 4_666 2_645
F1 Ba1 P1 83.41(5) . .
F1 Ba1 P1 112.16(4) 3_766 .
F1 Ba1 P1 81.59(5) 4_566 .
O2 Ba1 P1 24.96(5) . .
O1 Ba1 P1 25.04(5) . .
O4 Ba1 P1 150.64(5) 1_655 .
O3 Ba1 P1 149.76(5) 4_666 .
Cl1 Ba1 P1 66.95(3) 3_666 .
Cl1 Ba1 P1 123.93(2) 4_666 .
Cl1 Ba1 P1 63.98(3) 2_645 .
F1 Ba1 Mn1 80.37(5) . 3_766
F1 Ba1 Mn1 36.17(4) 3_766 3_766
F1 Ba1 Mn1 116.06(5) 4_566 3_766
O2 Ba1 Mn1 128.09(6) . 3_766
O1 Ba1 Mn1 159.27(5) . 3_766
O4 Ba1 Mn1 32.41(5) 1_655 3_766
O3 Ba1 Mn1 32.62(5) 4_666 3_766
Cl1 Ba1 Mn1 92.08(2) 3_666 3_766
Cl1 Ba1 Mn1 87.74(2) 4_666 3_766
Cl1 Ba1 Mn1 134.14(2) 2_645 3_766
P1 Ba1 Mn1 148.33(2) . 3_766
O1 Mn1 O2 95.85(11) 4_565 .
O1 Mn1 O4 170.48(11) 4_565 3_666
O2 Mn1 O4 87.69(11) . 3_666
O1 Mn1 O3 89.52(11) 4_565 2_655
O2 Mn1 O3 170.27(12) . 2_655
O4 Mn1 O3 85.78(11) 3_666 2_655
O1 Mn1 F1 84.01(10) 4_565 .
O2 Mn1 F1 86.30(10) . .
O4 Mn1 F1 87.41(10) 3_666 .
O3 Mn1 F1 86.20(10) 2_655 .
O1 Mn1 Cl1 87.90(8) 4_565 .
O2 Mn1 Cl1 89.27(8) . .
O4 Mn1 Cl1 101.01(8) 3_666 .
O3 Mn1 Cl1 99.06(8) 2_655 .
F1 Mn1 Cl1 170.33(7) . .
O1 Mn1 Ba1 117.60(8) 4_565 3_766
O2 Mn1 Ba1 116.43(8) . 3_766
O4 Mn1 Ba1 53.13(7) 3_666 3_766
O3 Mn1 Ba1 53.85(8) 2_655 3_766
F1 Mn1 Ba1 49.96(6) . 3_766
Cl1 Mn1 Ba1 139.45(3) . 3_766
O1 Mn1 Ba1 98.37(8) 4_565 .
O2 Mn1 Ba1 44.71(8) . .
O4 Mn1 Ba1 77.95(8) 3_666 .
O3 Mn1 Ba1 126.49(8) 2_655 .
F1 Mn1 Ba1 42.98(6) . .
Cl1 Mn1 Ba1 133.86(3) . .
Ba1 Mn1 Ba1 76.36(3) 3_766 .
O1 Mn1 Ba1 42.55(8) 4_565 4_565
O2 Mn1 Ba1 95.98(8) . 4_565
O4 Mn1 Ba1 128.38(8) 3_666 4_565
O3 Mn1 Ba1 82.49(8) 2_655 4_565
F1 Mn1 Ba1 41.87(6) . 4_565
Cl1 Mn1 Ba1 130.43(3) . 4_565
Ba1 Mn1 Ba1 80.217(16) 3_766 4_565
Ba1 Mn1 Ba1 69.811(15) . 4_565
O1 P1 O2 103.41(14) . .
O1 P1 O4 110.79(15) . .
O2 P1 O4 112.25(14) . .
O1 P1 O3 112.28(15) . .
O2 P1 O3 111.21(15) . .
O4 P1 O3 107.01(14) . .
O1 P1 Ba1 52.20(10) . .
O2 P1 Ba1 51.27(10) . .
O4 P1 Ba1 124.19(10) . .
O3 P1 Ba1 128.80(10) . .
Mn1 F1 Ba1 104.92(8) . .
Mn1 F1 Ba1 93.87(8) . 3_766
Ba1 F1 Ba1 114.61(8) . 3_766
Mn1 F1 Ba1 107.38(9) . 4_565
Ba1 F1 Ba1 109.12(7) . 4_565
Ba1 F1 Ba1 123.78(8) 3_766 4_565
Mn1 Cl1 Ba1 117.04(4) . 3_666
Mn1 Cl1 Ba1 119.62(3) . 4_465
Ba1 Cl1 Ba1 99.60(3) 3_666 4_465
Mn1 Cl1 Ba1 119.89(4) . 2_655
Ba1 Cl1 Ba1 88.88(3) 3_666 2_655
Ba1 Cl1 Ba1 106.15(3) 4_465 2_655
P1 O1 Mn1 145.80(16) . 4_566
P1 O1 Ba1 102.76(12) . .
Mn1 O1 Ba1 110.93(11) 4_566 .
P1 O2 Mn1 148.58(17) . .
P1 O2 Ba1 103.77(13) . .
Mn1 O2 Ba1 107.29(10) . .
P1 O3 Mn1 128.01(15) . 2_645
P1 O3 Ba1 131.24(14) . 4_465
Mn1 O3 Ba1 93.54(9) 2_645 4_465
P1 O4 Mn1 129.37(15) . 3_666
P1 O4 Ba1 130.54(14) . 1_455
Mn1 O4 Ba1 94.46(9) 3_666 1_455

loop_
_geom_bond_atom_site_label_1
_geom_bond_atom_site_label_2
_geom_bond_distance
_geom_bond_site_symmetry_2
Ba1 F1 2.705(2) .
Ba1 F1 2.734(2) 3_766
Ba1 F1 2.752(2) 4_566
Ba1 O2 2.824(3) .
Ba1 O1 2.849(2) .
Ba1 O4 2.859(2) 1_655
Ba1 O3 2.882(3) 4_666
Ba1 Cl1 3.1364(10) 3_666
Ba1 Cl1 3.1987(10) 4_666
Ba1 Cl1 3.2128(11) 2_645
Ba1 P1 3.5166(13) .
Ba1 Mn1 3.5630(8) 3_766
Mn1 O1 1.881(3) 4_565
Mn1 O2 1.884(3) .
Mn1 O4 1.915(3) 3_666
Mn1 O3 1.924(3) 2_655
Mn1 F1 2.108(2) .
Mn1 Cl1 2.6404(11) .
Mn1 Ba1 3.5630(8) 3_766
Mn1 Ba1 3.9349(8) 4_565
P1 O1 1.526(3) .
P1 O2 1.528(3) .
P1 O4 1.530(3) .
P1 O3 1.533(3) .
F1 Ba1 2.734(2) 3_766
F1 Ba1 2.752(2) 4_565
Cl1 Ba1 3.1365(10) 3_666
Cl1 Ba1 3.1987(10) 4_465
Cl1 Ba1 3.2128(11) 2_655
O1 Mn1 1.881(3) 4_566
O3 Mn1 1.924(3) 2_645
O3 Ba1 2.882(3) 4_465
O4 Mn1 1.915(3) 3_666
O4 Ba1 2.859(2) 1_455
